data_4311854
loop_
_publ_author_name
'Jian-Jun Zhang'
'Tian-Lu Sheng'
'Sheng-Qin Xia'
'Guido Leibeling'
'Franc Meyer'
'Sheng-Min Hu'
'Rui-Biao Fu'
'Sheng-Chang Xiang'
'Xin-Tao Wu'

_publ_section_title
;
 Syntheses and Characterizations of a Series of Novel Ln6Cu24 Clusters
 with Amino Acids as Ligands
;
_journal_name_full 'Inorganic Chemistry'
_journal_page_first 5472
_journal_page_last 5478
_journal_paper_doi 10.1021/ic0497073
_journal_volume 43
_journal_year 2004
_chemical_formula_sum 'C48 H210 Cl10 Cu24 N12 O167 Sm6'
_chemical_formula_weight 6409.84
_chemical_name_systematic
; 
 ? 
;
_space_group_IT_number 2
_symmetry_cell_setting triclinic
_symmetry_space_group_name_Hall '-P 1'
_symmetry_space_group_name_H-M 'P -1'
_atom_sites_solution_hydrogens geom
_atom_sites_solution_primary direct
_atom_sites_solution_secondary difmap
_audit_creation_method SHELXL-97
_cell_angle_alpha 114.62(3)
_cell_angle_beta 110.55(3)
_cell_angle_gamma 95.69(3)
_cell_formula_units_Z 1
_cell_length_a 16.251(3)
_cell_length_b 18.415(4)
_cell_length_c 19.481(4)
_cell_measurement_reflns_used 22857
_cell_measurement_temperature 293(2)
_cell_measurement_theta_max 27.4835
_cell_measurement_theta_min 2.5395
_cell_volume 4752(3)
_computing_data_collection 'CrystalClear (Rigaku Corp., 2000)'
_computing_data_reduction 'CrystalClear (Rigaku Corp., 2000)'
_computing_molecular_graphics 'Bruker SHELXTL'
_computing_publication_material 'Bruker SHELXTL'
_computing_structure_refinement 'SHELXL-97 (Sheldrick, 1997)'
_computing_structure_solution 'SHELXS-97 (Sheldrick, 1990)'
_diffrn_ambient_temperature 293(2)
_diffrn_measured_fraction_theta_full 0.963
_diffrn_measured_fraction_theta_max 0.963
_diffrn_measurement_device_type 'Mercury CCD (2x2 bin mode)'
_diffrn_measurement_method dtprofit.ref
_diffrn_radiation_monochromator graphite
_diffrn_radiation_source 'Rotating Anode'
_diffrn_radiation_type MoK\a
_diffrn_radiation_wavelength 0.71073
_diffrn_reflns_av_R_equivalents 0.0289
_diffrn_reflns_av_sigmaI/netI 0.0316
_diffrn_reflns_limit_h_max 19
_diffrn_reflns_limit_h_min -21
_diffrn_reflns_limit_k_max 23
_diffrn_reflns_limit_k_min -23
_diffrn_reflns_limit_l_max 25
_diffrn_reflns_limit_l_min -25
_diffrn_reflns_number 51063
_diffrn_reflns_theta_full 27.48
_diffrn_reflns_theta_max 27.48
_diffrn_reflns_theta_min 2.54
_diffrn_standards_decay_% 0
_diffrn_standards_interval_count 0
_diffrn_standards_interval_time .
_diffrn_standards_number 0
_exptl_absorpt_coefficient_mu 4.710
_exptl_absorpt_correction_T_max 1.0000
_exptl_absorpt_correction_T_min 0.5773
_exptl_absorpt_correction_type multi-scan
_exptl_crystal_colour Blue
_exptl_crystal_density_diffrn 2.240
_exptl_crystal_density_method 'not measured'
_exptl_crystal_description Block
_exptl_crystal_F_000 3156
_exptl_crystal_size_max 0.40
_exptl_crystal_size_mid 0.37
_exptl_crystal_size_min 0.12
_refine_diff_density_max 6.994
_refine_diff_density_min -4.033
_refine_diff_density_rms 0.203
_refine_ls_extinction_method none
_refine_ls_goodness_of_fit_ref 1.057
_refine_ls_hydrogen_treatment mixed
_refine_ls_matrix_type fullcycle
_refine_ls_number_parameters 1187
_refine_ls_number_reflns 21000
_refine_ls_number_restraints 4
_refine_ls_restrained_S_all 1.058
_refine_ls_R_factor_all 0.0482
_refine_ls_R_factor_gt 0.0456
_refine_ls_shift/su_max 0.020
_refine_ls_shift/su_mean 0.001
_refine_ls_structure_factor_coef Fsqd
_refine_ls_weighting_details 'calc w=1/[\s^2^(Fo^2^)+(0.0567P)^2^+52.7538P] where P=(Fo^2^+2Fc^2^)/3'
_refine_ls_weighting_scheme calc
_refine_ls_wR_factor_gt 0.1218
_refine_ls_wR_factor_ref 0.1234
_reflns_number_gt 19740
_reflns_number_total 21000
_reflns_threshold_expression >2sigma(I)
_cod_data_source_file ic0497073si20040307_073207_1.cif
_cod_data_source_block COMPOUND1
_cod_depositor_comments
;
The following automatic conversions were performed:
'_symmetry_cell_setting' value 'Triclinic' changed to 'triclinic'
according to '/home/saulius/struct/CIF-dictionaries/cif_core.dic'
dictionary named 'cif_core.dic' version 2.4.1 from
2010-06-29.

'_exptl_absorpt_correction_type' value 'Multi-scan' changed
to 'multi-scan' according to
'/home/saulius/struct/CIF-dictionaries/cif_core.dic' dictionary named
'cif_core.dic' version 2.4.1 from 2010-06-29.

Automatic conversion script
Id: cif_fix_enum 1527 2010-12-29 10:47:43Z saulius 
;
_cod_original_cell_volume 4752.1(17)
_cod_original_sg_symbol_H-M 'P -1 '
_cod_database_code 4311854

loop_
_symmetry_equiv_pos_as_xyz
'x, y, z'
'-x, -y, -z'

loop_
_atom_site_label
_atom_site_type_symbol
_atom_site_fract_x
_atom_site_fract_y
_atom_site_fract_z
_atom_site_U_iso_or_equiv
_atom_site_adp_type
_atom_site_occupancy
_atom_site_symmetry_multiplicity
_atom_site_calc_flag
_atom_site_refinement_flags
_atom_site_disorder_assembly
_atom_site_disorder_group
Sm1 Sm 0.819690(16) 0.560411(15) 0.694923(15) 0.008 Uani 1 1 d . . .
Sm2 Sm 0.515694(17) 0.794911(15) 0.656131(15) 0.009 Uani 1 1 d . . .
Sm3 Sm 0.392213(16) 0.435283(15) 0.682004(15) 0.008 Uani 1 1 d . . .
Cu1 Cu 0.66376(4) 0.67043(4) 0.66436(4) 0.011 Uani 1 1 d . . .
Cu2 Cu 0.46260(4) 0.61154(4) 0.66483(4) 0.009 Uani 1 1 d . . .
Cu3 Cu 0.60244(4) 0.49848(4) 0.68074(4) 0.009 Uani 1 1 d . . .
Cu4 Cu 0.64639(4) 0.38472(4) 0.51773(4) 0.009 Uani 1 1 d . . .
Cu5 Cu 0.70695(4) 0.55993(4) 0.50450(4) 0.010 Uani 1 1 d . . .
Cu6 Cu 0.56172(4) 0.67309(4) 0.48737(4) 0.011 Uani 1 1 d . . .
Cu7 Cu 1.00059(4) 0.71881(4) 0.88583(4) 0.012 Uani 1 1 d . . .
Cu8 Cu 0.95237(4) 0.55622(4) 0.88287(4) 0.010 Uani 1 1 d . . .
Cu9 Cu 0.47983(5) 0.93201(4) 0.83181(4) 0.014 Uani 1 1 d . . .
Cu10 Cu 0.37731(5) 0.93490(4) 0.67019(4) 0.015 Uani 1 1 d . . .
Cu11 Cu 0.31471(5) 0.27189(4) 0.71657(4) 0.013 Uani 1 1 d . . .
Cu12 Cu 0.18881(4) 0.38193(4) 0.70150(4) 0.011 Uani 1 1 d . . .
Cl1 Cl 0.5000 0.5000 0.5000 0.404 Uani 1 2 d S . .
Cl2 Cl 0.82683(9) -0.63798(8) -0.61663(8) 0.016 Uani 1 1 d . . .
Cl3 Cl 0.66538(9) -0.73497(8) -0.31565(9) 0.018 Uani 1 1 d . . .
Cl4 Cl 0.68561(10) -0.25721(9) -0.06749(8) 0.020 Uani 1 1 d . . .
Cl5 Cl 0.1409(6) 0.1693(6) 0.3666(6) 0.103 Uiso 0.50 1 d PD . .
Cl6 Cl -0.0675(4) 0.0631(4) 0.5704(4) 0.069 Uiso 0.50 1 d P . .
Cl7 Cl 0.0603(8) 0.1619(7) 0.5500(7) 0.126 Uiso 0.50 1 d P . .
N1 N 1.0224(4) 0.8411(3) 0.9313(4) 0.027 Uani 1 1 d . . .
N2 N 0.4660(4) 0.9087(3) 0.9192(3) 0.017 Uani 1 1 d . . .
N3 N 0.9074(3) 0.5176(3) 0.9482(3) 0.012 Uani 1 1 d . . .
N4 N 0.2583(4) 0.9178(3) 0.5813(4) 0.030 Uani 1 1 d . . .
N5 N 0.0605(3) 0.3728(3) 0.6322(3) 0.017 Uani 1 1 d . . .
N6 N 0.3178(4) 0.1537(3) 0.6634(3) 0.020 Uani 1 1 d . . .
C1 C 0.8601(4) 0.7818(3) 0.8258(3) 0.015 Uani 1 1 d . . .
C2 C 0.9320(5) 0.8581(4) 0.9046(5) 0.035 Uani 1 1 d . . .
C3 C 0.4478(4) 0.7698(3) 0.8068(3) 0.012 Uani 1 1 d . . .
C4 C 0.4316(5) 0.8172(4) 0.8832(4) 0.025 Uani 1 1 d . . .
C5 C 0.7648(3) 0.5137(3) 0.8403(3) 0.010 Uani 1 1 d . . .
C6 C 0.8082(4) 0.5104(4) 0.9207(3) 0.019 Uani 1 1 d . . .
C7 C 0.2824(4) 0.7773(3) 0.5301(3) 0.015 Uani 1 1 d . . .
C8 C 0.2124(4) 0.8262(4) 0.5278(4) 0.028 Uani 1 1 d . . .
C9 C 0.1490(4) 0.3981(3) 0.5584(3) 0.014 Uani 1 1 d . . .
C10 C 0.0562(4) 0.3831(5) 0.5600(4) 0.028 Uani 1 1 d . . .
C11 C 0.3694(4) 0.2145(3) 0.5874(3) 0.015 Uani 1 1 d . . .
C12 C 0.3273(5) 0.1353(4) 0.5861(4) 0.028 Uani 1 1 d . . .
C13 C 1.1366(4) 0.6744(3) 0.9923(3) 0.016 Uani 1 1 d . . .
C14 C 1.2329(4) 0.6980(4) 1.0590(4) 0.030 Uani 1 1 d . . .
C15 C 0.4188(4) 1.0754(3) 0.8326(4) 0.019 Uani 1 1 d . . .
C16 C 0.4115(6) 1.1608(4) 0.8837(4) 0.029 Uani 1 1 d . . .
C17 C 0.1909(4) 0.2917(3) 0.7958(3) 0.016 Uani 1 1 d . . .
C18 C 0.1569(5) 0.2753(5) 0.8523(5) 0.032 Uani 1 1 d . . .
C19 C 0.9515(3) 0.3658(3) 0.8040(3) 0.013 Uani 1 1 d . . .
C20 C 0.9227(4) 0.2845(3) 0.7242(3) 0.017 Uani 1 1 d . . .
C21 C 0.6930(5) 0.9962(5) 0.9784(4) 0.029 Uani 1 1 d . . .
C22 C 0.7870(5) 0.9836(5) 0.9920(5) 0.038 Uani 1 1 d . . .
C23 C 0.1702(4) 0.5691(4) 0.7862(4) 0.020 Uani 1 1 d . . .
C24 C 0.2191(5) 0.6620(4) 0.8384(5) 0.030 Uani 1 1 d . . .
O1 O 0.8825(3) 0.7130(2) 0.8047(2) 0.014 Uani 1 1 d . . .
O2 O 0.7850(3) 0.7883(2) 0.7879(2) 0.016 Uani 1 1 d . . .
O3 O 0.4737(3) 0.8124(2) 0.7758(2) 0.012 Uani 1 1 d . . .
O4 O 0.4327(3) 0.6937(2) 0.7766(2) 0.014 Uani 1 1 d . . .
O5 O 0.8196(2) 0.5327(2) 0.8119(2) 0.010 Uani 1 1 d . . .
O6 O 0.6803(2) 0.4990(2) 0.8061(2) 0.012 Uani 1 1 d . . .
O7 O 0.3638(3) 0.8180(2) 0.5901(2) 0.015 Uani 1 1 d . . .
O8 O 0.2581(3) 0.7028(2) 0.4776(2) 0.015 Uani 1 1 d . . .
O9 O 0.2189(2) 0.4039(2) 0.6205(2) 0.012 Uani 1 1 d . . .
O10 O 0.1535(3) 0.4057(3) 0.4997(2) 0.016 Uani 1 1 d . . .
O11 O 0.3699(3) 0.2838(2) 0.6441(2) 0.013 Uani 1 1 d . . .
O12 O 0.3970(3) 0.2090(2) 0.5345(2) 0.017 Uani 1 1 d . . .
O13 O 1.0835(2) 0.6038(2) 0.9651(2) 0.015 Uani 1 1 d . . .
O14 O 1.1171(3) 0.7277(2) 0.9688(2) 0.017 Uani 1 1 d . . .
O15 O 0.3851(3) 1.0454(2) 0.7538(3) 0.019 Uani 1 1 d . . .
O16 O 0.4592(3) 1.0420(2) 0.8738(3) 0.019 Uani 1 1 d . . .
O17 O 0.2504(3) 0.2585(3) 0.7801(3) 0.018 Uani 1 1 d . . .
O18 O 0.1570(3) 0.3394(2) 0.7690(2) 0.015 Uani 1 1 d . . .
O19 O 0.9646(3) 0.4331(2) 0.8004(2) 0.014 Uani 1 1 d . . .
O20 O 0.9639(3) 0.3638(2) 0.8707(2) 0.017 Uani 1 1 d . . .
O21 O 0.6402(3) 0.9847(3) 0.9055(3) 0.028 Uani 1 1 d . . .
O22 O 0.6679(4) 1.0116(4) 1.0356(3) 0.036 Uani 1 1 d . . .
O23 O 0.2200(3) 0.5200(3) 0.7863(3) 0.019 Uani 1 1 d . . .
O24 O 0.0843(3) 0.5457(3) 0.7467(3) 0.024 Uani 1 1 d . . .
O31 O 0.6937(2) 0.6028(2) 0.7213(2) 0.011 Uani 1 1 d . . .
O32 O 0.5732(2) 0.7019(2) 0.7082(2) 0.010 Uani 1 1 d . . .
O33 O 0.5209(2) 0.5540(2) 0.7259(2) 0.010 Uani 1 1 d . . .
O34 O 0.6300(3) 0.7407(2) 0.6106(2) 0.013 Uani 1 1 d . . .
O35 O 0.6672(3) 0.6419(2) 0.4697(2) 0.013 Uani 1 1 d . . .
O36 O 0.6854(2) 0.4428(2) 0.6378(2) 0.011 Uani 1 1 d . . .
O37 O 0.7430(2) 0.4771(2) 0.5411(2) 0.010 Uani 1 1 d . . .
O38 O 0.7577(3) 0.6389(2) 0.6246(2) 0.014 Uani 1 1 d . . .
O39 O 0.4548(2) 0.7029(2) 0.5049(2) 0.011 Uani 1 1 d . . .
O40 O 0.6005(2) 0.3329(2) 0.3968(2) 0.010 Uani 1 1 d . . .
O41 O 0.6503(2) 0.4781(2) 0.3838(2) 0.010 Uani 1 1 d . . .
O42 O 0.4906(2) 0.6063(2) 0.3642(2) 0.011 Uani 1 1 d . . .
O43 O 0.9688(2) 0.5999(2) 0.8114(2) 0.010 Uani 1 1 d . . .
O44 O 0.4965(3) 0.9316(2) 0.7366(2) 0.013 Uani 1 1 d . . .
O45 O 0.3184(2) 0.3883(2) 0.7523(2) 0.011 Uani 1 1 d . . .
O50 O 0.5169(3) 0.4448(2) 0.8058(2) 0.014 Uani 1 1 d . . .
O51 O 0.3845(3) 0.5580(2) 0.7938(2) 0.014 Uani 1 1 d . . .
O52 O 0.5600(3) 0.8830(3) 0.6007(3) 0.022 Uani 1 1 d . . .
O53 O 0.6651(3) 0.8828(2) 0.7747(2) 0.017 Uani 1 1 d . . .
O54 O 0.8768(3) 0.4379(2) 0.6613(2) 0.014 Uani 1 1 d . . .
O55 O 0.9383(3) 0.5981(3) 0.6542(2) 0.017 Uani 1 1 d . . .
O56 O 0.9325(3) 0.7048(3) 0.9675(2) 0.018 Uani 1 1 d . . .
O57 O 0.3076(3) 0.8775(3) 0.7340(3) 0.026 Uani 1 1 d . . .
O70 O -0.2212(4) 0.0990(4) -0.1922(4) 0.056 Uani 1 1 d . . .
O71 O 1.6564(10) 0.0536(9) 0.5376(10) 0.142 Uiso 1 1 d . . .
O72 O -0.0911(7) 0.0348(6) -0.1152(6) 0.089 Uiso 1 1 d . . .
O74 O 0.1876(3) -0.5146(3) -0.0813(3) 0.021 Uani 1 1 d . . .
O75 O -0.0576(3) -0.7809(3) -0.1289(3) 0.025 Uani 1 1 d . . .
O76 O 0.3667(3) -0.5202(3) -0.0754(3) 0.023 Uani 1 1 d . . .
O77 O 0.4668(3) -0.6079(3) -0.0025(3) 0.029 Uani 1 1 d . . .
O78 O -0.3746(3) 0.0885(3) -0.1720(3) 0.035 Uani 1 1 d . . .
O79 O 0.5327(4) -0.8163(4) -0.2321(4) 0.041 Uani 1 1 d . . .
O80 O 0.7988(5) 0.0625(6) 0.1886(4) 0.071 Uani 1 1 d . . .
O81 O 1.0634(6) 0.8007(6) 0.7792(5) 0.072 Uani 1 1 d . . .
O82 O 0.1644(12) 0.0349(10) -0.3511(14) 0.087 Uani 0.50 1 d P . .
O83 O -0.2445(9) 0.0097(7) -0.3559(6) 0.112 Uani 1 1 d . . .
O84 O 0.1636(8) 0.0691(7) -0.1961(8) 0.113 Uani 1 1 d . . .
O85 O 0.4664(3) -0.6810(3) -0.1627(3) 0.024 Uani 1 1 d . . .
O86 O 0.0126(11) -0.0830(8) -0.7748(15) 0.276 Uani 1 1 d . . .
O87 O 1.5319(6) -0.0022(5) 0.3827(5) 0.062 Uani 1 1 d . . .
O211 O 0.5364(9) 0.5434(7) 0.5789(6) 0.112 Uani 1 1 d . . .
O212 O 0.5689(9) 0.5697(6) 0.5298(6) 0.106 Uani 1 1 d . . .
O221 O 0.7466(3) -0.7056(3) -0.6464(3) 0.027 Uani 1 1 d . . .
O222 O 0.8933(3) -0.6716(3) -0.6421(3) 0.028 Uani 1 1 d . . .
O223 O 0.7964(3) -0.5849(3) -0.6516(3) 0.025 Uani 1 1 d . . .
O224 O 0.8649(3) -0.5916(3) -0.5265(3) 0.027 Uani 1 1 d . . .
O231 O 0.6990(3) -0.7874(3) -0.2807(3) 0.029 Uani 1 1 d . . .
O232 O 0.5934(3) -0.7092(3) -0.2926(3) 0.026 Uani 1 1 d . . .
O233 O 0.6275(3) -0.7822(3) -0.4064(3) 0.026 Uani 1 1 d . . .
O234 O 0.7378(3) -0.6620(3) -0.2854(3) 0.023 Uani 1 1 d . . .
O241 O 0.7337(4) -0.2037(3) 0.0208(3) 0.039 Uani 1 1 d . . .
O242 O 0.6129(4) -0.3254(4) -0.0863(4) 0.038 Uani 1 1 d . . .
O243 O 0.6462(3) -0.2117(3) -0.1094(3) 0.027 Uani 1 1 d . . .
O244 O 0.7473(3) -0.2939(3) -0.1002(3) 0.027 Uani 1 1 d . . .
O251 O 0.040(3) 0.171(3) 0.383(3) 0.232 Uiso 0.50 1 d PD . .
O252 O 0.2202(8) 0.1238(7) 0.3299(7) 0.042 Uiso 0.50 1 d PD . .
O253 O 0.1072(5) 0.2199(4) 0.3333(4) 0.012 Uiso 0.50 1 d PD . .
O254 O 0.1742(5) 0.2228(5) 0.4605(5) 0.013 Uiso 0.50 1 d PD . .
O261 O 0.015(2) 0.090(2) 0.643(2) 0.149 Uiso 0.50 1 d P . .
O262 O -0.1089(19) -0.0140(18) 0.4885(18) 0.130 Uiso 0.50 1 d P . .
O263 O -0.0183(14) 0.1360(13) 0.5669(13) 0.193 Uiso 1 1 d . . .
O264 O -0.1454(11) 0.0780(10) 0.5822(10) 0.069 Uiso 0.50 1 d P . .
O271 O 0.045(3) 0.062(2) 0.494(2) 0.178 Uiso 0.50 1 d P . .
O272 O 0.004(4) 0.179(3) 0.463(3) 0.255 Uiso 0.50 1 d P . .
O273 O 0.1576(4) 0.2242(4) 0.5949(4) 0.002 Uiso 0.50 1 d P . .

loop_
_atom_site_aniso_label
_atom_site_aniso_U_11
_atom_site_aniso_U_22
_atom_site_aniso_U_33
_atom_site_aniso_U_23
_atom_site_aniso_U_13
_atom_site_aniso_U_12
Sm1 0.008 0.011 0.007 0.005 0.004 0.003
Sm2 0.012 0.008 0.008 0.004 0.005 0.003
Sm3 0.009 0.010 0.008 0.006 0.005 0.004
Cu1 0.012 0.012 0.009 0.006 0.005 0.006
Cu2 0.010 0.009 0.009 0.005 0.004 0.003
Cu3 0.008 0.010 0.009 0.006 0.005 0.002
Cu4 0.011 0.010 0.007 0.004 0.004 0.002
Cu5 0.012 0.015 0.009 0.008 0.006 0.006
Cu6 0.016 0.014 0.010 0.007 0.009 0.007
Cu7 0.010 0.012 0.012 0.005 0.002 0.001
Cu8 0.008 0.014 0.008 0.007 0.003 0.002
Cu9 0.023 0.008 0.013 0.005 0.012 0.006
Cu10 0.020 0.010 0.015 0.005 0.007 0.008
Cu11 0.018 0.013 0.016 0.011 0.012 0.008
Cu12 0.010 0.017 0.012 0.011 0.007 0.005
Cl1 0.126 0.127 0.426 -0.139 -0.098 0.005
Cl2 0.014 0.019 0.018 0.009 0.009 0.006
Cl3 0.022 0.018 0.021 0.013 0.011 0.007
Cl4 0.022 0.026 0.013 0.010 0.008 0.011
N1 0.022 0.015 0.029 0.011 -0.003 -0.001
N2 0.031 0.007 0.015 0.005 0.013 0.004
N3 0.009 0.017 0.011 0.009 0.004 0.004
N4 0.029 0.017 0.028 0.004 0.002 0.014
N5 0.014 0.029 0.020 0.018 0.010 0.008
N6 0.033 0.016 0.022 0.014 0.018 0.012
C1 0.020 0.013 0.017 0.009 0.009 0.004
C2 0.030 0.012 0.032 0.002 -0.008 0.004
C3 0.015 0.012 0.011 0.005 0.007 0.004
C4 0.049 0.010 0.023 0.006 0.026 0.007
C5 0.009 0.013 0.010 0.007 0.005 0.004
C6 0.010 0.036 0.016 0.018 0.005 0.007
C7 0.019 0.015 0.014 0.008 0.007 0.008
C8 0.024 0.020 0.025 0.003 0.000 0.013
C9 0.012 0.015 0.015 0.009 0.005 0.002
C10 0.013 0.059 0.029 0.034 0.011 0.013
C11 0.020 0.013 0.014 0.008 0.008 0.007
C12 0.057 0.013 0.030 0.013 0.032 0.012
C13 0.014 0.019 0.012 0.006 0.005 0.006
C14 0.018 0.024 0.029 0.012 -0.007 -0.001
C15 0.027 0.012 0.022 0.008 0.016 0.007
C16 0.058 0.016 0.026 0.010 0.027 0.020
C17 0.018 0.018 0.016 0.011 0.009 0.003
C18 0.044 0.045 0.042 0.037 0.034 0.022
C19 0.010 0.016 0.013 0.008 0.004 0.004
C20 0.023 0.016 0.010 0.005 0.005 0.005
C21 0.029 0.039 0.026 0.019 0.015 0.012
C22 0.029 0.046 0.029 0.014 0.010 0.002
C23 0.020 0.028 0.019 0.013 0.014 0.009
C24 0.032 0.023 0.035 0.010 0.019 0.009
O1 0.013 0.012 0.015 0.006 0.005 0.004
O2 0.016 0.015 0.019 0.009 0.007 0.008
O3 0.018 0.009 0.014 0.007 0.010 0.005
O4 0.020 0.011 0.012 0.006 0.009 0.005
O5 0.007 0.017 0.009 0.008 0.004 0.002
O6 0.009 0.019 0.012 0.010 0.006 0.005
O7 0.017 0.014 0.013 0.005 0.005 0.007
O8 0.017 0.015 0.011 0.006 0.006 0.006
O9 0.012 0.018 0.013 0.012 0.005 0.005
O10 0.015 0.023 0.014 0.013 0.006 0.006
O11 0.018 0.013 0.014 0.008 0.011 0.008
O12 0.026 0.017 0.017 0.010 0.015 0.011
O13 0.010 0.015 0.015 0.007 0.002 0.002
O14 0.013 0.016 0.017 0.007 0.003 0.003
O15 0.028 0.011 0.018 0.006 0.011 0.008
O16 0.031 0.013 0.021 0.009 0.016 0.010
O17 0.021 0.021 0.024 0.016 0.015 0.009
O18 0.017 0.020 0.017 0.014 0.011 0.008
O19 0.017 0.014 0.014 0.008 0.006 0.007
O20 0.023 0.018 0.011 0.008 0.006 0.005
O21 0.028 0.029 0.020 0.007 0.010 0.005
O22 0.035 0.052 0.019 0.011 0.016 0.020
O23 0.019 0.019 0.026 0.012 0.014 0.008
O24 0.020 0.031 0.029 0.015 0.015 0.011
O31 0.011 0.011 0.013 0.007 0.006 0.004
O32 0.011 0.009 0.011 0.006 0.005 0.003
O33 0.011 0.011 0.011 0.008 0.006 0.005
O34 0.019 0.019 0.011 0.011 0.009 0.010
O35 0.019 0.016 0.011 0.009 0.008 0.012
O36 0.011 0.014 0.009 0.006 0.006 0.004
O37 0.011 0.012 0.011 0.007 0.006 0.003
O38 0.020 0.020 0.010 0.009 0.009 0.013
O39 0.013 0.012 0.010 0.005 0.006 0.002
O40 0.013 0.012 0.008 0.007 0.004 0.002
O41 0.011 0.011 0.010 0.007 0.005 0.003
O42 0.012 0.012 0.011 0.005 0.007 0.002
O43 0.009 0.014 0.008 0.005 0.004 0.003
O44 0.016 0.010 0.015 0.007 0.008 0.004
O45 0.012 0.015 0.013 0.010 0.008 0.006
O50 0.013 0.019 0.015 0.012 0.007 0.005
O51 0.016 0.014 0.016 0.009 0.010 0.006
O52 0.032 0.018 0.024 0.013 0.017 0.009
O53 0.016 0.013 0.018 0.005 0.006 0.003
O54 0.015 0.016 0.014 0.009 0.007 0.008
O55 0.016 0.026 0.016 0.013 0.010 0.005
O56 0.018 0.022 0.016 0.010 0.007 0.007
O57 0.029 0.018 0.030 0.009 0.016 0.004
O70 0.039 0.058 0.062 0.026 0.019 0.002
O74 0.022 0.031 0.015 0.012 0.010 0.010
O75 0.028 0.022 0.022 0.013 0.006 0.001
O76 0.024 0.024 0.018 0.009 0.010 0.004
O77 0.034 0.030 0.021 0.014 0.008 0.001
O78 0.032 0.023 0.045 0.017 0.013 0.000
O79 0.034 0.047 0.065 0.043 0.026 0.010
O80 0.054 0.122 0.025 0.020 0.019 0.044
O81 0.064 0.091 0.052 0.028 0.024 0.017
O82 0.070 0.056 0.148 0.042 0.067 0.027
O83 0.138 0.094 0.059 0.035 0.009 -0.001
O84 0.112 0.079 0.135 0.026 0.070 0.033
O85 0.024 0.029 0.023 0.020 0.007 0.005
O86 0.152 0.076 0.426 -0.077 0.197 -0.014
O87 0.087 0.060 0.086 0.054 0.056 0.047
O211 0.137 0.091 0.073 0.023 0.041 -0.007
O212 0.144 0.077 0.066 0.032 0.026 -0.002
O221 0.022 0.019 0.038 0.011 0.015 0.004
O222 0.024 0.038 0.028 0.015 0.017 0.017
O223 0.035 0.026 0.030 0.021 0.021 0.015
O224 0.021 0.043 0.015 0.012 0.007 0.014
O231 0.039 0.027 0.031 0.023 0.014 0.012
O232 0.024 0.031 0.033 0.020 0.019 0.010
O233 0.036 0.025 0.018 0.013 0.012 0.009
O234 0.020 0.020 0.035 0.018 0.012 0.007
O241 0.051 0.042 0.014 0.008 0.008 0.025
O242 0.039 0.047 0.049 0.035 0.027 0.011
O243 0.031 0.028 0.019 0.013 0.005 0.011
O244 0.025 0.036 0.022 0.012 0.013 0.013

loop_
_atom_type_symbol
_atom_type_description
_atom_type_scat_dispersion_real
_atom_type_scat_dispersion_imag
_atom_type_scat_source
C C 0.0033 0.0016 'International Tables Vol C Tables 4.2.6.8 and 6.1.1.4'
H H 0.0000 0.0000 'International Tables Vol C Tables 4.2.6.8 and 6.1.1.4'
N N 0.0061 0.0033 'International Tables Vol C Tables 4.2.6.8 and 6.1.1.4'
O O 0.0106 0.0060 'International Tables Vol C Tables 4.2.6.8 and 6.1.1.4'
Cl Cl 0.1484 0.1585 'International Tables Vol C Tables 4.2.6.8 and 6.1.1.4'
Cu Cu 0.3201 1.2651 'International Tables Vol C Tables 4.2.6.8 and 6.1.1.4'
Sm Sm -0.1638 3.4418 'International Tables Vol C Tables 4.2.6.8 and 6.1.1.4'

loop_
_geom_angle_atom_site_label_1
_geom_angle_atom_site_label_2
_geom_angle_atom_site_label_3
_geom_angle
_geom_angle_site_symmetry_1
_geom_angle_site_symmetry_3
_geom_angle_publ_flag
O31 Sm1 O38 68.08(12) . . ?
O31 Sm1 O43 120.31(12) . . ?
O38 Sm1 O43 129.08(13) . . ?
O31 Sm1 O54 139.40(12) . . ?
O38 Sm1 O54 136.55(12) . . ?
O43 Sm1 O54 73.03(13) . . ?
O31 Sm1 O36 66.54(12) . . ?
O38 Sm1 O36 102.75(13) . . ?
O43 Sm1 O36 127.32(12) . . ?
O54 Sm1 O36 75.31(12) . . ?
O31 Sm1 O37 100.00(12) . . ?
O38 Sm1 O37 66.03(12) . . ?
O43 Sm1 O37 139.62(12) . . ?
O54 Sm1 O37 74.75(12) . . ?
O36 Sm1 O37 64.78(12) . . ?
O31 Sm1 O55 141.20(13) . . ?
O38 Sm1 O55 75.92(13) . . ?
O43 Sm1 O55 72.71(12) . . ?
O54 Sm1 O55 78.02(13) . . ?
O36 Sm1 O55 138.06(13) . . ?
O37 Sm1 O55 77.35(13) . . ?
O31 Sm1 O1 73.29(12) . . ?
O38 Sm1 O1 73.03(13) . . ?
O43 Sm1 O1 64.24(13) . . ?
O54 Sm1 O1 136.71(13) . . ?
O36 Sm1 O1 137.65(12) . . ?
O37 Sm1 O1 137.69(12) . . ?
O55 Sm1 O1 82.98(13) . . ?
O31 Sm1 O5 73.99(12) . . ?
O38 Sm1 O5 140.42(12) . . ?
O43 Sm1 O5 63.38(11) . . ?
O54 Sm1 O5 81.10(12) . . ?
O36 Sm1 O5 71.00(12) . . ?
O37 Sm1 O5 133.51(12) . . ?
O55 Sm1 O5 135.19(12) . . ?
O1 Sm1 O5 85.85(12) . . ?
O31 Sm1 Cu1 34.05(8) . . ?
O38 Sm1 Cu1 34.15(9) . . ?
O43 Sm1 Cu1 131.15(9) . . ?
O54 Sm1 Cu1 155.75(9) . . ?
O36 Sm1 Cu1 85.57(9) . . ?
O37 Sm1 Cu1 83.74(9) . . ?
O55 Sm1 Cu1 108.36(10) . . ?
O1 Sm1 Cu1 67.44(9) . . ?
O5 Sm1 Cu1 106.89(8) . . ?
O31 Sm1 Cu3 33.08(9) . . ?
O38 Sm1 Cu3 87.32(10) . . ?
O43 Sm1 Cu3 128.37(8) . . ?
O54 Sm1 Cu3 107.08(9) . . ?
O36 Sm1 Cu3 33.74(8) . . ?
O37 Sm1 Cu3 84.21(9) . . ?
O55 Sm1 Cu3 158.90(9) . . ?
O1 Sm1 Cu3 104.55(9) . . ?
O5 Sm1 Cu3 65.69(8) . . ?
Cu1 Sm1 Cu3 58.86(2) . . ?
O31 Sm1 Cu5 84.23(9) . . ?
O38 Sm1 Cu5 32.61(9) . . ?
O43 Sm1 Cu5 144.56(8) . . ?
O54 Sm1 Cu5 105.94(9) . . ?
O36 Sm1 Cu5 84.42(9) . . ?
O37 Sm1 Cu5 33.48(8) . . ?
O55 Sm1 Cu5 72.51(10) . . ?
O1 Sm1 Cu5 104.77(9) . . ?
O5 Sm1 Cu5 152.01(8) . . ?
Cu1 Sm1 Cu5 56.62(3) . . ?
Cu3 Sm1 Cu5 86.46(4) . . ?
O40 Sm2 O32 66.18(12) 2_666 . ?
O40 Sm2 O39 66.01(12) 2_666 . ?
O32 Sm2 O39 100.53(12) . . ?
O40 Sm2 O53 139.56(13) 2_666 . ?
O32 Sm2 O53 76.01(13) . . ?
O39 Sm2 O53 137.85(13) . . ?
O40 Sm2 O34 101.72(13) 2_666 . ?
O32 Sm2 O34 66.63(12) . . ?
O39 Sm2 O34 65.99(13) . . ?
O53 Sm2 O34 74.62(13) . . ?
O40 Sm2 O52 137.38(13) 2_666 . ?
O32 Sm2 O52 139.74(13) . . ?
O39 Sm2 O52 74.64(13) . . ?
O53 Sm2 O52 81.69(14) . . ?
O34 Sm2 O52 75.39(13) . . ?
O40 Sm2 O44 120.11(12) 2_666 . ?
O32 Sm2 O44 127.29(12) . . ?
O39 Sm2 O44 130.96(12) . . ?
O53 Sm2 O44 72.53(13) . . ?
O34 Sm2 O44 138.14(13) . . ?
O52 Sm2 O44 74.84(13) . . ?
O40 Sm2 O7 74.24(13) 2_666 . ?
O32 Sm2 O7 138.38(12) . . ?
O39 Sm2 O7 73.53(13) . . ?
O53 Sm2 O7 135.67(13) . . ?
O34 Sm2 O7 136.63(12) . . ?
O52 Sm2 O7 79.65(14) . . ?
O44 Sm2 O7 63.90(13) . . ?
O40 Sm2 O3 73.63(12) 2_666 . ?
O32 Sm2 O3 70.94(12) . . ?
O39 Sm2 O3 138.36(12) . . ?
O53 Sm2 O3 81.14(13) . . ?
O34 Sm2 O3 134.90(12) . . ?
O52 Sm2 O3 137.84(13) . . ?
O44 Sm2 O3 63.33(12) . . ?
O7 Sm2 O3 86.41(12) . . ?
O40 Sm2 Cu4 32.83(8) 2_666 2_666 ?
O32 Sm2 Cu4 85.53(9) . 2_666 ?
O39 Sm2 Cu4 33.59(9) . 2_666 ?
O53 Sm2 Cu4 157.56(9) . 2_666 ?
O34 Sm2 Cu4 86.49(10) . 2_666 ?
O52 Sm2 Cu4 105.49(11) . 2_666 ?
O44 Sm2 Cu4 129.69(9) . 2_666 ?
O7 Sm2 Cu4 66.74(9) . 2_666 ?
O3 Sm2 Cu4 104.98(9) . 2_666 ?
O40 Sm2 Cu2 33.28(8) 2_666 . ?
O32 Sm2 Cu2 33.17(8) . . ?
O39 Sm2 Cu2 85.02(9) . . ?
O53 Sm2 Cu2 107.15(10) . . ?
O34 Sm2 Cu2 85.99(9) . . ?
O52 Sm2 Cu2 156.64(10) . . ?
O44 Sm2 Cu2 128.22(9) . . ?
O7 Sm2 Cu2 105.80(10) . . ?
O3 Sm2 Cu2 65.52(8) . . ?
Cu4 Sm2 Cu2 58.61(3) 2_666 . ?
O40 Sm2 Cu1 83.44(9) 2_666 . ?
O32 Sm2 Cu1 33.07(8) . . ?
O39 Sm2 Cu1 82.91(9) . . ?
O53 Sm2 Cu1 71.77(10) . . ?
O34 Sm2 Cu1 33.57(8) . . ?
O52 Sm2 Cu1 107.91(10) . . ?
O44 Sm2 Cu1 143.30(9) . . ?
O7 Sm2 Cu1 152.50(9) . . ?
O3 Sm2 Cu1 102.72(9) . . ?
Cu4 Sm2 Cu1 85.79(3) 2_666 . ?
Cu2 Sm2 Cu1 57.25(2) . . ?
O35 Sm3 O42 67.18(13) 2_666 2_666 ?
O35 Sm3 O41 67.20(12) 2_666 2_666 ?
O42 Sm3 O41 98.78(12) 2_666 2_666 ?
O35 Sm3 O45 119.67(13) 2_666 . ?
O42 Sm3 O45 131.59(12) 2_666 . ?
O41 Sm3 O45 128.93(12) 2_666 . ?
O35 Sm3 O51 141.23(12) 2_666 . ?
O42 Sm3 O51 136.26(13) 2_666 . ?
O41 Sm3 O51 77.43(12) 2_666 . ?
O45 Sm3 O51 71.48(12) . . ?
O35 Sm3 O50 138.09(12) 2_666 . ?
O42 Sm3 O50 75.18(12) 2_666 . ?
O41 Sm3 O50 138.70(12) 2_666 . ?
O45 Sm3 O50 73.43(12) . . ?
O51 Sm3 O50 79.80(13) . . ?
O35 Sm3 O33 104.31(13) 2_666 . ?
O42 Sm3 O33 65.95(12) 2_666 . ?
O41 Sm3 O33 65.53(12) 2_666 . ?
O45 Sm3 O33 135.99(12) . . ?
O51 Sm3 O33 73.29(12) . . ?
O50 Sm3 O33 75.13(12) . . ?
O35 Sm3 O11 74.11(12) 2_666 . ?
O42 Sm3 O11 73.87(12) 2_666 . ?
O41 Sm3 O11 140.17(12) 2_666 . ?
O45 Sm3 O11 64.42(12) . . ?
O51 Sm3 O11 134.71(12) . . ?
O50 Sm3 O11 78.41(13) . . ?
O33 Sm3 O11 136.15(12) . . ?
O35 Sm3 O9 72.22(13) 2_666 . ?
O42 Sm3 O9 138.56(12) 2_666 . ?
O41 Sm3 O9 72.19(12) 2_666 . ?
O45 Sm3 O9 64.52(12) . . ?
O51 Sm3 O9 82.50(13) . . ?
O50 Sm3 O9 137.66(12) . . ?
O33 Sm3 O9 134.67(12) . . ?
O11 Sm3 O9 87.61(13) . . ?
O35 Sm3 Cu6 33.37(9) 2_666 2_666 ?
O42 Sm3 Cu6 33.93(9) 2_666 2_666 ?
O41 Sm3 Cu6 83.62(9) 2_666 2_666 ?
O45 Sm3 Cu6 131.92(9) . 2_666 ?
O51 Sm3 Cu6 156.52(9) . 2_666 ?
O50 Sm3 Cu6 106.60(9) . 2_666 ?
O33 Sm3 Cu6 86.35(9) . 2_666 ?
O11 Sm3 Cu6 68.53(9) . 2_666 ?
O9 Sm3 Cu6 104.87(9) . 2_666 ?
O35 Sm3 Cu5 33.68(9) 2_666 2_666 ?
O42 Sm3 Cu5 84.64(9) 2_666 2_666 ?
O41 Sm3 Cu5 33.79(9) 2_666 2_666 ?
O45 Sm3 Cu5 129.24(9) . 2_666 ?
O51 Sm3 Cu5 108.82(9) . 2_666 ?
O50 Sm3 Cu5 157.06(9) . 2_666 ?
O33 Sm3 Cu5 86.84(9) . 2_666 ?
O11 Sm3 Cu5 106.63(9) . 2_666 ?
O9 Sm3 Cu5 65.28(8) . 2_666 ?
Cu6 Sm3 Cu5 57.32(3) 2_666 2_666 ?
O35 Sm3 Cu3 85.52(10) 2_666 . ?
O42 Sm3 Cu3 32.69(9) 2_666 . ?
O41 Sm3 Cu3 81.70(9) 2_666 . ?
O45 Sm3 Cu3 144.88(9) . . ?
O51 Sm3 Cu3 105.13(10) . . ?
O50 Sm3 Cu3 71.61(9) . . ?
O33 Sm3 Cu3 33.27(8) . . ?
O11 Sm3 Cu3 104.86(9) . . ?
O9 Sm3 Cu3 150.60(8) . . ?
Cu6 Sm3 Cu3 57.93(4) 2_666 . ?
Cu5 Sm3 Cu3 85.52(4) 2_666 . ?
O32 Cu1 O38 177.70(15) . . ?
O32 Cu1 O31 91.43(15) . . ?
O38 Cu1 O31 86.70(15) . . ?
O32 Cu1 O34 85.61(15) . . ?
O38 Cu1 O34 96.25(16) . . ?
O31 Cu1 O34 176.99(15) . . ?
O32 Cu1 O212 100.6(4) . . ?
O38 Cu1 O212 81.1(4) . . ?
O31 Cu1 O212 101.5(3) . . ?
O34 Cu1 O212 79.6(3) . . ?
O32 Cu1 O2 91.01(14) . . ?
O38 Cu1 O2 87.62(15) . . ?
O31 Cu1 O2 88.42(14) . . ?
O34 Cu1 O2 91.08(15) . . ?
O212 Cu1 O2 164.4(3) . . ?
O32 Cu1 O211 77.4(3) . . ?
O38 Cu1 O211 103.3(3) . . ?
O31 Cu1 O211 75.2(3) . . ?
O34 Cu1 O211 104.6(3) . . ?
O212 Cu1 O211 35.8(3) . . ?
O2 Cu1 O211 159.5(3) . . ?
O32 Cu1 Sm1 134.11(10) . . ?
O38 Cu1 Sm1 43.91(11) . . ?
O31 Cu1 Sm1 42.95(10) . . ?
O34 Cu1 Sm1 139.94(11) . . ?
O212 Cu1 Sm1 94.8(3) . . ?
O2 Cu1 Sm1 84.36(10) . . ?
O211 Cu1 Sm1 91.6(3) . . ?
O32 Cu1 Sm2 42.47(10) . . ?
O38 Cu1 Sm2 139.35(11) . . ?
O31 Cu1 Sm2 133.87(11) . . ?
O34 Cu1 Sm2 43.16(11) . . ?
O212 Cu1 Sm2 91.0(3) . . ?
O2 Cu1 Sm2 90.61(10) . . ?
O211 Cu1 Sm2 92.0(3) . . ?
Sm1 Cu1 Sm2 174.00(2) . . ?
O41 Cu2 O32 176.98(14) 2_666 . ?
O41 Cu2 O33 85.14(15) 2_666 . ?
O32 Cu2 O33 97.52(15) . . ?
O41 Cu2 O40 92.75(15) 2_666 2_666 ?
O32 Cu2 O40 84.60(15) . 2_666 ?
O33 Cu2 O40 177.71(15) . 2_666 ?
O41 Cu2 O4 91.75(14) 2_666 . ?
O32 Cu2 O4 89.70(14) . . ?
O33 Cu2 O4 89.68(14) . . ?
O40 Cu2 O4 89.48(14) 2_666 . ?
O41 Cu2 O211 101.0(3) 2_666 . ?
O32 Cu2 O211 78.1(3) . . ?
O33 Cu2 O211 82.0(3) . . ?
O40 Cu2 O211 99.3(3) 2_666 . ?
O4 Cu2 O211 164.1(3) . . ?
O41 Cu2 Sm2 134.96(11) 2_666 . ?
O32 Cu2 Sm2 42.56(10) . . ?
O33 Cu2 Sm2 139.59(11) . . ?
O40 Cu2 Sm2 42.42(11) 2_666 . ?
O4 Cu2 Sm2 85.00(9) . . ?
O211 Cu2 Sm2 92.5(3) . . ?
O41 Cu2 Sm3 41.96(10) 2_666 . ?
O32 Cu2 Sm3 140.74(10) . . ?
O33 Cu2 Sm3 43.21(11) . . ?
O40 Cu2 Sm3 134.64(11) 2_666 . ?
O4 Cu2 Sm3 89.61(9) . . ?
O211 Cu2 Sm3 93.5(3) . . ?
Sm2 Cu2 Sm3 173.79(2) . . ?
O31 Cu3 O42 177.81(15) . 2_666 ?
O31 Cu3 O33 94.94(15) . . ?
O42 Cu3 O33 85.52(15) 2_666 . ?
O31 Cu3 O36 85.15(15) . . ?
O42 Cu3 O36 94.44(15) 2_666 . ?
O33 Cu3 O36 178.73(14) . . ?
O31 Cu3 O6 89.97(15) . . ?
O42 Cu3 O6 92.18(15) 2_666 . ?
O33 Cu3 O6 89.28(14) . . ?
O36 Cu3 O6 89.45(14) . . ?
O31 Cu3 O211 75.9(3) . . ?
O42 Cu3 O211 102.1(3) 2_666 . ?
O33 Cu3 O211 81.7(3) . . ?
O36 Cu3 O211 99.5(3) . . ?
O6 Cu3 O211 162.4(3) . . ?
O31 Cu3 Sm1 41.95(11) . . ?
O42 Cu3 Sm1 137.86(11) 2_666 . ?
O33 Cu3 Sm1 136.33(11) . . ?
O36 Cu3 Sm1 43.59(11) . . ?
O6 Cu3 Sm1 85.06(9) . . ?
O211 Cu3 Sm1 91.0(3) . . ?
O31 Cu3 Sm3 138.43(11) . . ?
O42 Cu3 Sm3 42.04(11) 2_666 . ?
O33 Cu3 Sm3 43.50(10) . . ?
O36 Cu3 Sm3 136.42(11) . . ?
O6 Cu3 Sm3 90.15(9) . . ?
O211 Cu3 Sm3 93.6(3) . . ?
Sm1 Cu3 Sm3 175.21(2) . . ?
O36 Cu4 O40 174.97(15) . . ?
O36 Cu4 O39 94.61(15) . 2_666 ?
O40 Cu4 O39 85.57(15) . 2_666 ?
O36 Cu4 O37 84.69(15) . . ?
O40 Cu4 O37 94.82(15) . . ?
O39 Cu4 O37 176.49(15) 2_666 . ?
O36 Cu4 O8 94.45(14) . 2_666 ?
O40 Cu4 O8 90.57(14) . 2_666 ?
O39 Cu4 O8 89.37(14) 2_666 2_666 ?
O37 Cu4 O8 94.11(14) . 2_666 ?
O36 Cu4 Sm2 137.98(11) . 2_666 ?
O40 Cu4 Sm2 42.71(11) . 2_666 ?
O39 Cu4 Sm2 43.45(10) 2_666 2_666 ?
O37 Cu4 Sm2 137.33(11) . 2_666 ?
O8 Cu4 Sm2 84.35(10) 2_666 2_666 ?
O36 Cu4 Sm1 42.27(11) . . ?
O40 Cu4 Sm1 137.45(11) . . ?
O39 Cu4 Sm1 136.86(11) 2_666 . ?
O37 Cu4 Sm1 42.63(10) . . ?
O8 Cu4 Sm1 92.44(10) 2_666 . ?
Sm2 Cu4 Sm1 176.79(2) 2_666 . ?
O38 Cu5 O35 94.25(16) . . ?
O38 Cu5 O41 177.16(16) . . ?
O35 Cu5 O41 86.23(15) . . ?
O38 Cu5 O37 85.02(15) . . ?
O35 Cu5 O37 177.69(15) . . ?
O41 Cu5 O37 94.40(15) . . ?
O38 Cu5 O10 92.32(16) . 2_666 ?
O35 Cu5 O10 90.00(15) . 2_666 ?
O41 Cu5 O10 90.48(15) . 2_666 ?
O37 Cu5 O10 92.21(14) . 2_666 ?
O38 Cu5 Sm3 137.26(11) . 2_666 ?
O35 Cu5 Sm3 43.13(11) . 2_666 ?
O41 Cu5 Sm3 43.47(10) . 2_666 ?
O37 Cu5 Sm3 137.70(11) . 2_666 ?
O10 Cu5 Sm3 85.82(10) 2_666 2_666 ?
O38 Cu5 Sm1 42.12(11) . . ?
O35 Cu5 Sm1 136.36(11) . . ?
O41 Cu5 Sm1 137.38(10) . . ?
O37 Cu5 Sm1 42.98(11) . . ?
O10 Cu5 Sm1 90.98(10) 2_666 . ?
Sm3 Cu5 Sm1 176.73(2) 2_666 . ?
O35 Cu6 O39 179.17(15) . . ?
O35 Cu6 O34 95.09(16) . . ?
O39 Cu6 O34 85.09(15) . . ?
O35 Cu6 O42 86.31(15) . . ?
O39 Cu6 O42 93.52(15) . . ?
O34 Cu6 O42 178.59(15) . . ?
O35 Cu6 O212 80.3(3) . . ?
O39 Cu6 O212 99.0(3) . . ?
O34 Cu6 O212 77.7(3) . . ?
O42 Cu6 O212 102.7(3) . . ?
O35 Cu6 Sm3 43.09(11) . 2_666 ?
O39 Cu6 Sm3 136.79(11) . 2_666 ?
O34 Cu6 Sm3 138.00(11) . 2_666 ?
O42 Cu6 Sm3 43.39(10) . 2_666 ?
O212 Cu6 Sm3 94.8(3) . 2_666 ?
O35 Cu6 Sm2 137.77(11) . . ?
O39 Cu6 Sm2 42.43(11) . . ?
O34 Cu6 Sm2 42.69(11) . . ?
O42 Cu6 Sm2 135.90(11) . . ?
O212 Cu6 Sm2 89.2(3) . . ?
Sm3 Cu6 Sm2 175.92(2) 2_666 . ?
O43 Cu7 O14 96.52(16) . . ?
O43 Cu7 O1 85.12(16) . . ?
O14 Cu7 O1 178.17(17) . . ?
O43 Cu7 N1 163.6(2) . . ?
O14 Cu7 N1 94.8(2) . . ?
O1 Cu7 N1 83.74(19) . . ?
O43 Cu7 O56 95.15(15) . . ?
O14 Cu7 O56 88.22(16) . . ?
O1 Cu7 O56 90.82(15) . . ?
N1 Cu7 O56 97.0(2) . . ?
O43 Cu7 Cu8 39.92(10) . . ?
O14 Cu7 Cu8 79.98(13) . . ?
O1 Cu7 Cu8 100.85(12) . . ?
N1 Cu7 Cu8 155.00(18) . . ?
O56 Cu7 Cu8 58.69(11) . . ?
O43 Cu7 Sm1 41.10(11) . . ?
O14 Cu7 Sm1 137.62(12) . . ?
O1 Cu7 Sm1 44.01(11) . . ?
N1 Cu7 Sm1 126.69(16) . . ?
O56 Cu7 Sm1 94.04(11) . . ?
Cu8 Cu7 Sm1 65.70(4) . . ?
O43 Cu8 O13 94.24(16) . . ?
O43 Cu8 N3 166.44(16) . . ?
O13 Cu8 N3 96.69(17) . . ?
O43 Cu8 O5 83.02(15) . . ?
O13 Cu8 O5 168.06(16) . . ?
N3 Cu8 O5 84.64(16) . . ?
O43 Cu8 O19 90.24(14) . . ?
O13 Cu8 O19 96.25(16) . . ?
N3 Cu8 O19 96.50(16) . . ?
O5 Cu8 O19 95.38(15) . . ?
O43 Cu8 Cu7 39.68(11) . . ?
O13 Cu8 Cu7 78.50(12) . . ?
N3 Cu8 Cu7 135.69(14) . . ?
O5 Cu8 Cu7 92.23(11) . . ?
O19 Cu8 Cu7 127.76(10) . . ?
O43 Cu8 Sm1 40.39(10) . . ?
O13 Cu8 Sm1 134.62(12) . . ?
N3 Cu8 Sm1 128.02(13) . . ?
O5 Cu8 Sm1 43.51(10) . . ?
O19 Cu8 Sm1 86.96(10) . . ?
Cu7 Cu8 Sm1 64.64(5) . . ?
O16 Cu9 O44 96.07(16) . . ?
O16 Cu9 O3 168.48(18) . . ?
O44 Cu9 O3 83.98(15) . . ?
O16 Cu9 N2 95.82(18) . . ?
O44 Cu9 N2 168.10(17) . . ?
O3 Cu9 N2 84.27(17) . . ?
O16 Cu9 O21 94.35(18) . . ?
O44 Cu9 O21 85.93(16) . . ?
O3 Cu9 O21 97.14(17) . . ?
N2 Cu9 O21 93.67(19) . . ?
O16 Cu9 Cu10 78.56(13) . . ?
O44 Cu9 Cu10 38.84(11) . . ?
O3 Cu9 Cu10 94.68(12) . . ?
N2 Cu9 Cu10 144.63(15) . . ?
O21 Cu9 Cu10 121.43(12) . . ?
O44 Cu10 O15 95.77(17) . . ?
O44 Cu10 N4 167.1(2) . . ?
O15 Cu10 N4 96.6(2) . . ?
O44 Cu10 O7 84.36(16) . . ?
O15 Cu10 O7 174.59(17) . . ?
N4 Cu10 O7 83.69(19) . . ?
O44 Cu10 O57 90.69(16) . . ?
O15 Cu10 O57 87.24(16) . . ?
N4 Cu10 O57 93.7(2) . . ?
O7 Cu10 O57 87.35(16) . . ?
O44 Cu10 Cu9 39.42(11) . . ?
O15 Cu10 Cu9 78.66(13) . . ?
N4 Cu10 Cu9 148.2(2) . . ?
O7 Cu10 Cu9 98.23(12) . . ?
O57 Cu10 Cu9 54.89(12) . . ?
O44 Cu10 Sm2 41.19(11) . . ?
O15 Cu10 Sm2 136.90(13) . . ?
N4 Cu10 Sm2 126.48(16) . . ?
O7 Cu10 Sm2 43.24(11) . . ?
O57 Cu10 Sm2 90.63(11) . . ?
Cu9 Cu10 Sm2 65.37(3) . . ?
O45 Cu11 O17 94.71(16) . . ?
O45 Cu11 O11 84.72(15) . . ?
O17 Cu11 O11 175.08(17) . . ?
O45 Cu11 N6 168.98(17) . . ?
O17 Cu11 N6 96.01(19) . . ?
O11 Cu11 N6 84.38(18) . . ?
O45 Cu11 Cu12 38.78(11) . . ?
O17 Cu11 Cu12 78.91(12) . . ?
O11 Cu11 Cu12 97.75(11) . . ?
N6 Cu11 Cu12 141.93(16) . . ?
O45 Cu11 Sm3 41.15(10) . . ?
O17 Cu11 Sm3 135.82(12) . . ?
O11 Cu11 Sm3 43.65(11) . . ?
N6 Cu11 Sm3 128.02(14) . . ?
Cu12 Cu11 Sm3 64.50(2) . . ?
O45 Cu12 O18 93.61(15) . . ?
O45 Cu12 O9 85.08(15) . . ?
O18 Cu12 O9 169.79(16) . . ?
O45 Cu12 N5 169.88(17) . . ?
O18 Cu12 N5 95.36(18) . . ?
O9 Cu12 N5 85.26(17) . . ?
O45 Cu12 O23 90.83(16) . . ?
O18 Cu12 O23 99.08(16) . . ?
O9 Cu12 O23 91.06(15) . . ?
N5 Cu12 O23 92.37(19) . . ?
O45 Cu12 Cu11 38.54(11) . . ?
O18 Cu12 Cu11 77.60(11) . . ?
O9 Cu12 Cu11 95.35(11) . . ?
N5 Cu12 Cu11 139.93(15) . . ?
O23 Cu12 Cu11 127.61(11) . . ?
O45 Cu12 Sm3 41.39(10) . . ?
O18 Cu12 Sm3 134.96(12) . . ?
O9 Cu12 Sm3 44.19(11) . . ?
N5 Cu12 Sm3 129.30(13) . . ?
O23 Cu12 Sm3 86.13(11) . . ?
Cu11 Cu12 Sm3 64.70(2) . . ?
O211 Cl1 O211 180.000(3) . 2_666 ?
O211 Cl1 O212 113.0(6) . 2_666 ?
O211 Cl1 O212 67.0(6) 2_666 2_666 ?
O211 Cl1 O212 67.0(6) . . ?
O211 Cl1 O212 113.0(6) 2_666 . ?
O212 Cl1 O212 180.0(9) 2_666 . ?
O222 Cl2 O223 111.0(3) . . ?
O222 Cl2 O224 110.2(3) . . ?
O223 Cl2 O224 109.8(3) . . ?
O222 Cl2 O221 109.9(3) . . ?
O223 Cl2 O221 107.7(3) . . ?
O224 Cl2 O221 108.2(3) . . ?
O234 Cl3 O231 111.2(3) . . ?
O234 Cl3 O232 109.2(3) . . ?
O231 Cl3 O232 109.2(3) . . ?
O234 Cl3 O233 109.2(3) . . ?
O231 Cl3 O233 109.2(3) . . ?
O232 Cl3 O233 108.8(3) . . ?
O241 Cl4 O243 110.9(3) . . ?
O241 Cl4 O244 110.1(3) . . ?
O243 Cl4 O244 108.9(3) . . ?
O241 Cl4 O242 110.1(4) . . ?
O243 Cl4 O242 109.3(3) . . ?
O244 Cl4 O242 107.4(3) . . ?
O253 Cl5 O254 104.5(7) . . ?
O253 Cl5 O251 79.8(17) . . ?
O254 Cl5 O251 74.2(17) . . ?
O253 Cl5 O252 113.0(7) . . ?
O254 Cl5 O252 117.9(7) . . ?
O251 Cl5 O252 156.9(17) . . ?
O264 Cl6 O261 117.5(15) . . ?
O264 Cl6 O262 101.2(14) . . ?
O261 Cl6 O262 131.3(18) . . ?
O264 Cl6 O263 109.9(11) . . ?
O261 Cl6 O263 82.5(15) . . ?
O262 Cl6 O263 112.1(14) . . ?
O263 Cl7 O273 141.5(12) . . ?
O263 Cl7 O271 86.0(16) . . ?
O273 Cl7 O271 119.8(15) . . ?
O263 Cl7 O272 102(2) . . ?
O273 Cl7 O272 102.2(19) . . ?
O271 Cl7 O272 97(2) . . ?
C2 N1 Cu7 108.5(4) . . ?
C4 N2 Cu9 108.5(3) . . ?
C6 N3 Cu8 109.1(3) . . ?
C8 N4 Cu10 108.1(4) . . ?
C10 N5 Cu12 109.8(3) . . ?
C12 N6 Cu11 108.1(3) . . ?
O2 C1 O1 124.5(5) . . ?
O2 C1 C2 119.3(5) . . ?
O1 C1 C2 116.1(5) . . ?
N1 C2 C1 110.6(5) . . ?
O4 C3 O3 124.3(5) . . ?
O4 C3 C4 118.7(5) . . ?
O3 C3 C4 116.9(4) . . ?
N2 C4 C3 112.0(5) . . ?
O6 C5 O5 124.3(4) . . ?
O6 C5 C6 119.0(4) . . ?
O5 C5 C6 116.8(4) . . ?
N3 C6 C5 113.1(4) . . ?
O8 C7 O7 125.0(5) . . ?
O8 C7 C8 119.3(5) . . ?
O7 C7 C8 115.7(5) . . ?
N4 C8 C7 111.1(5) . . ?
O10 C9 O9 124.2(5) . . ?
O10 C9 C10 118.7(5) . . ?
O9 C9 C10 117.1(5) . . ?
N5 C10 C9 112.9(5) . . ?
O12 C11 O11 124.4(5) . . ?
O12 C11 C12 120.0(5) . . ?
O11 C11 C12 115.6(5) . . ?
N6 C12 C11 112.3(5) . . ?
O14 C13 O13 126.1(5) . . ?
O14 C13 C14 116.5(5) . . ?
O13 C13 C14 117.3(5) . . ?
O16 C15 O15 126.7(5) . . ?
O16 C15 C16 115.7(5) . . ?
O15 C15 C16 117.6(5) . . ?
O17 C17 O18 125.6(5) . . ?
O17 C17 C18 117.8(5) . . ?
O18 C17 C18 116.6(5) . . ?
O20 C19 O19 123.4(5) . . ?
O20 C19 C20 118.9(5) . . ?
O19 C19 C20 117.6(5) . . ?
O22 C21 O21 123.0(6) . . ?
O22 C21 C22 119.4(6) . . ?
O21 C21 C22 117.5(6) . . ?
O24 C23 O23 124.3(6) . . ?
O24 C23 C24 118.7(6) . . ?
O23 C23 C24 117.0(5) . . ?
C1 O1 Cu7 115.1(3) . . ?
C1 O1 Sm1 141.4(3) . . ?
Cu7 O1 Sm1 103.25(16) . . ?
C1 O2 Cu1 122.2(4) . . ?
C3 O3 Cu9 114.7(3) . . ?
C3 O3 Sm2 141.2(3) . . ?
Cu9 O3 Sm2 104.02(15) . . ?
C3 O4 Cu2 123.6(3) . . ?
C5 O5 Cu8 114.7(3) . . ?
C5 O5 Sm1 141.5(3) . . ?
Cu8 O5 Sm1 103.66(14) . . ?
C5 O6 Cu3 123.3(3) . . ?
C7 O7 Cu10 114.8(3) . . ?
C7 O7 Sm2 140.6(3) . . ?
Cu10 O7 Sm2 103.95(16) . . ?
C7 O8 Cu4 123.1(4) . 2_666 ?
C9 O9 Cu12 114.8(3) . . ?
C9 O9 Sm3 142.5(3) . . ?
Cu12 O9 Sm3 102.79(14) . . ?
C9 O10 Cu5 122.1(3) . 2_666 ?
C11 O11 Cu11 114.9(3) . . ?
C11 O11 Sm3 140.5(3) . . ?
Cu11 O11 Sm3 103.37(15) . . ?
C13 O13 Cu8 127.7(4) . . ?
C13 O14 Cu7 127.6(4) . . ?
C15 O15 Cu10 127.6(4) . . ?
C15 O16 Cu9 128.4(4) . . ?
C17 O17 Cu11 128.7(4) . . ?
C17 O18 Cu12 129.1(3) . . ?
C19 O19 Cu8 127.6(3) . . ?
C21 O21 Cu9 129.3(4) . . ?
C23 O23 Cu12 131.2(4) . . ?
Cu3 O31 Cu1 119.17(18) . . ?
Cu3 O31 Sm1 104.97(15) . . ?
Cu1 O31 Sm1 103.01(15) . . ?
Cu1 O32 Cu2 116.29(17) . . ?
Cu1 O32 Sm2 104.46(14) . . ?
Cu2 O32 Sm2 104.26(15) . . ?
Cu2 O33 Cu3 110.76(17) . . ?
Cu2 O33 Sm3 103.80(15) . . ?
Cu3 O33 Sm3 103.24(15) . . ?
Cu6 O34 Cu1 111.98(19) . . ?
Cu6 O34 Sm2 104.21(16) . . ?
Cu1 O34 Sm2 103.27(15) . . ?
Cu6 O35 Cu5 115.31(19) . . ?
Cu6 O35 Sm3 103.54(16) . 2_666 ?
Cu5 O35 Sm3 103.19(15) . 2_666 ?
Cu4 O36 Cu3 118.39(18) . . ?
Cu4 O36 Sm1 105.68(15) . . ?
Cu3 O36 Sm1 102.67(15) . . ?
Cu4 O37 Cu5 119.17(18) . . ?
Cu4 O37 Sm1 104.48(15) . . ?
Cu5 O37 Sm1 103.54(15) . . ?
Cu5 O38 Cu1 113.82(19) . . ?
Cu5 O38 Sm1 105.27(16) . . ?
Cu1 O38 Sm1 101.94(15) . . ?
Cu4 O39 Cu6 119.16(18) 2_666 . ?
Cu4 O39 Sm2 102.95(15) 2_666 . ?
Cu6 O39 Sm2 104.65(15) . . ?
Cu4 O40 Cu2 120.73(18) . 2_666 ?
Cu4 O40 Sm2 104.45(15) . 2_666 ?
Cu2 O40 Sm2 104.30(15) 2_666 2_666 ?
Cu2 O41 Cu5 120.12(18) 2_666 . ?
Cu2 O41 Sm3 105.47(15) 2_666 2_666 ?
Cu5 O41 Sm3 102.74(15) . 2_666 ?
Cu3 O42 Cu6 117.70(18) 2_666 . ?
Cu3 O42 Sm3 105.27(15) 2_666 2_666 ?
Cu6 O42 Sm3 102.68(15) . 2_666 ?
Cu7 O43 Cu8 100.40(16) . . ?
Cu7 O43 Sm1 107.39(16) . . ?
Cu8 O43 Sm1 108.44(15) . . ?
Cu10 O44 Cu9 101.74(17) . . ?
Cu10 O44 Sm2 107.68(16) . . ?
Cu9 O44 Sm2 107.79(16) . . ?
Cu11 O45 Cu12 102.68(17) . . ?
Cu11 O45 Sm3 107.36(15) . . ?
Cu12 O45 Sm3 106.76(15) . . ?
Cl1 O211 O212 60.0(6) . . ?
Cl1 O211 Cu2 127.0(8) . . ?
O212 O211 Cu2 128.6(9) . . ?
Cl1 O211 Cu3 127.8(8) . . ?
O212 O211 Cu3 134.9(10) . . ?
Cu2 O211 Cu3 85.0(3) . . ?
Cl1 O211 Cu1 126.7(7) . . ?
O212 O211 Cu1 66.7(6) . . ?
Cu2 O211 Cu1 87.6(4) . . ?
Cu3 O211 Cu1 89.2(4) . . ?
Cl1 O212 O211 53.0(6) . . ?
Cl1 O212 Cu1 130.4(6) . . ?
O211 O212 Cu1 77.5(6) . . ?
Cl1 O212 Cu6 127.3(7) . . ?
O211 O212 Cu6 139.0(9) . . ?
Cu1 O212 Cu6 89.7(3) . . ?
O271 O262 Cl6 100(2) 2_556 . ?
Cl7 O263 Cl6 141.1(16) . . ?
O262 O271 Cl7 127(3) 2_556 . ?

loop_
_geom_bond_atom_site_label_1
_geom_bond_atom_site_label_2
_geom_bond_distance
_geom_bond_site_symmetry_2
_geom_bond_publ_flag
Sm1 O31 2.406(4) . ?
Sm1 O38 2.440(4) . ?
Sm1 O43 2.442(4) . ?
Sm1 O54 2.447(4) . ?
Sm1 O36 2.458(4) . ?
Sm1 O37 2.461(4) . ?
Sm1 O55 2.468(4) . ?
Sm1 O1 2.531(4) . ?
Sm1 O5 2.534(3) . ?
Sm1 Cu1 3.4415(11) . ?
Sm1 Cu3 3.4780(11) . ?
Sm1 Cu5 3.5093(13) . ?
Sm2 O40 2.429(4) 2_666 ?
Sm2 O32 2.435(3) . ?
Sm2 O39 2.447(4) . ?
Sm2 O53 2.453(4) . ?
Sm2 O34 2.455(4) . ?
Sm2 O52 2.468(4) . ?
Sm2 O44 2.470(4) . ?
Sm2 O7 2.522(4) . ?
Sm2 O3 2.557(4) . ?
Sm2 Cu4 3.468(2) 2_666 ?
Sm2 Cu2 3.4897(10) . ?
Sm2 Cu1 3.4927(12) . ?
Sm3 O35 2.431(4) 2_666 ?
Sm3 O42 2.437(4) 2_666 ?
Sm3 O41 2.442(3) 2_666 ?
Sm3 O45 2.450(3) . ?
Sm3 O51 2.452(4) . ?
Sm3 O50 2.469(4) . ?
Sm3 O33 2.482(4) . ?
Sm3 O11 2.521(4) . ?
Sm3 O9 2.536(4) . ?
Sm3 Cu6 3.4604(13) 2_666 ?
Sm3 Cu5 3.4625(12) 2_666 ?
Sm3 Cu3 3.5102(11) . ?
Cu1 O32 1.968(4) . ?
Cu1 O38 1.975(4) . ?
Cu1 O31 1.978(4) . ?
Cu1 O34 1.984(4) . ?
Cu1 O212 2.287(10) . ?
Cu1 O2 2.421(4) . ?
Cu1 O211 2.430(11) . ?
Cu2 O41 1.966(4) 2_666 ?
Cu2 O32 1.970(4) . ?
Cu2 O33 1.974(4) . ?
Cu2 O40 1.976(4) 2_666 ?
Cu2 O4 2.326(4) . ?
Cu2 O211 2.403(12) . ?
Cu3 O31 1.965(4) . ?
Cu3 O42 1.965(4) 2_666 ?
Cu3 O33 1.978(4) . ?
Cu3 O36 1.980(4) . ?
Cu3 O6 2.319(4) . ?
Cu3 O211 2.412(12) . ?
Cu4 O36 1.939(4) . ?
Cu4 O40 1.942(4) . ?
Cu4 O39 1.969(4) 2_666 ?
Cu4 O37 1.973(4) . ?
Cu4 O8 2.353(4) 2_666 ?
Cu4 Sm2 3.468(3) 2_666 ?
Cu5 O38 1.960(4) . ?
Cu5 O35 1.972(4) . ?
Cu5 O41 1.974(4) . ?
Cu5 O37 1.991(4) . ?
Cu5 O10 2.333(4) 2_666 ?
Cu5 Sm3 3.4625(12) 2_666 ?
Cu6 O35 1.958(4) . ?
Cu6 O39 1.971(4) . ?
Cu6 O34 1.977(4) . ?
Cu6 O42 1.980(4) . ?
Cu6 O212 2.368(10) . ?
Cu6 Sm3 3.4604(13) 2_666 ?
Cu7 O43 1.941(4) . ?
Cu7 O14 1.948(4) . ?
Cu7 O1 1.970(4) . ?
Cu7 N1 1.985(5) . ?
Cu7 O56 2.312(4) . ?
Cu7 Cu8 2.9902(11) . ?
Cu8 O43 1.951(4) . ?
Cu8 O13 1.984(4) . ?
Cu8 N3 1.991(4) . ?
Cu8 O5 1.995(4) . ?
Cu8 O19 2.245(4) . ?
Cu9 O16 1.957(4) . ?
Cu9 O44 1.963(4) . ?
Cu9 O3 1.982(4) . ?
Cu9 N2 1.998(5) . ?
Cu9 O21 2.346(5) . ?
Cu9 Cu10 3.0274(14) . ?
Cu10 O44 1.939(4) . ?
Cu10 O15 1.963(4) . ?
Cu10 N4 1.978(6) . ?
Cu10 O7 1.996(4) . ?
Cu10 O57 2.408(5) . ?
Cu11 O45 1.945(4) . ?
Cu11 O17 1.949(4) . ?
Cu11 O11 1.988(4) . ?
Cu11 N6 1.998(5) . ?
Cu11 Cu12 3.0454(12) . ?
Cu12 O45 1.955(4) . ?
Cu12 O18 1.965(4) . ?
Cu12 O9 1.982(4) . ?
Cu12 N5 1.990(5) . ?
Cu12 O23 2.260(4) . ?
Cl1 O211 1.263(10) . ?
Cl1 O211 1.263(10) 2_666 ?
Cl1 O212 1.370(10) 2_666 ?
Cl1 O212 1.370(11) . ?
Cl2 O222 1.432(4) . ?
Cl2 O223 1.442(4) . ?
Cl2 O224 1.442(4) . ?
Cl2 O221 1.460(5) . ?
Cl3 O234 1.442(4) . ?
Cl3 O231 1.444(4) . ?
Cl3 O232 1.447(5) . ?
Cl3 O233 1.453(5) . ?
Cl4 O241 1.425(5) . ?
Cl4 O243 1.446(5) . ?
Cl4 O244 1.447(5) . ?
Cl4 O242 1.458(5) . ?
Cl5 O253 1.394(11) . ?
Cl5 O254 1.519(11) . ?
Cl5 O251 1.78(4) . ?
Cl5 O252 1.799(14) . ?
Cl6 O264 1.397(17) . ?
Cl6 O261 1.41(3) . ?
Cl6 O262 1.48(3) . ?
Cl6 O263 1.53(2) . ?
Cl7 O263 1.51(2) . ?
Cl7 O273 1.554(13) . ?
Cl7 O271 1.64(4) . ?
Cl7 O272 1.80(5) . ?
N1 C2 1.488(9) . ?
N2 C4 1.482(7) . ?
N3 C6 1.481(7) . ?
N4 C8 1.492(8) . ?
N5 C10 1.476(7) . ?
N6 C12 1.467(7) . ?
C1 O2 1.231(7) . ?
C1 O1 1.292(7) . ?
C1 C2 1.522(8) . ?
C3 O4 1.230(6) . ?
C3 O3 1.292(6) . ?
C3 C4 1.511(7) . ?
C5 O6 1.239(6) . ?
C5 O5 1.291(6) . ?
C5 C6 1.506(7) . ?
C7 O8 1.234(7) . ?
C7 O7 1.292(7) . ?
C7 C8 1.520(8) . ?
C9 O10 1.233(6) . ?
C9 O9 1.292(6) . ?
C9 C10 1.520(7) . ?
C11 O12 1.232(7) . ?
C11 O11 1.291(6) . ?
C11 C12 1.534(8) . ?
C13 O14 1.266(7) . ?
C13 O13 1.265(7) . ?
C13 C14 1.515(8) . ?
C15 O16 1.254(7) . ?
C15 O15 1.267(7) . ?
C15 C16 1.514(8) . ?
C17 O17 1.254(7) . ?
C17 O18 1.274(7) . ?
C17 C18 1.510(7) . ?
C19 O20 1.260(6) . ?
C19 O19 1.273(6) . ?
C19 C20 1.513(7) . ?
C21 O22 1.253(8) . ?
C21 O21 1.287(8) . ?
C21 C22 1.514(10) . ?
C23 O24 1.257(7) . ?
C23 O23 1.271(7) . ?
C23 C24 1.518(9) . ?
O8 Cu4 2.353(4) 2_666 ?
O10 Cu5 2.333(4) 2_666 ?
O35 Sm3 2.431(4) 2_666 ?
O39 Cu4 1.969(4) 2_666 ?
O40 Cu2 1.976(4) 2_666 ?
O40 Sm2 2.429(4) 2_666 ?
O41 Cu2 1.966(4) 2_666 ?
O41 Sm3 2.442(3) 2_666 ?
O42 Cu3 1.965(4) 2_666 ?
O42 Sm3 2.437(4) 2_666 ?
O211 O212 1.456(14) . ?
O262 O271 1.46(4) 2_556 ?
O271 O262 1.46(4) 2_556 ?
